data_4333964
loop_
_publ_author_name
'Daniel M. Zink'
'Michael B\"achle'
'Thomas Baumann'
'Martin Nieger'
'Michael K\"uhn'
'Cong Wang'
'Wim Klopper'
'Uwe Monkowius'
'Thomas Hofbeck'
'Hartmut Yersin'
'Stefan Br\"ase'

_publ_contact_author
;
        Martin Nieger
        Laboratory of Inorganic Chemistry
        Department of Chemistry
        Universitity of Helsinki
        P.O. Box 55
        FIN-00014 University of Helsinki
        Finland
;
_publ_contact_author_email martin.nieger@helsinki.fi
_publ_contact_author_fax '++358 9 191 50198'
_publ_contact_author_phone '++358 9 191 50192'
_publ_section_title
;
 Synthesis, Structure, and Characterization of Dinuclear Copper(I) Halide
 Complexes with P^N Ligands Featuring Exciting Photoluminescence
 Properties
;
_journal_name_full 'Inorganic Chemistry'
_journal_page_first 2292
_journal_page_last 2305
_journal_paper_doi 10.1021/ic300979c
_journal_volume 52
_journal_year 2013
_chemical_formula_moiety 'C54 H48 Cu I N3 P3, C5 H12 O'
_chemical_formula_sum 'C59 H60 Cu I N3 O P3'
_chemical_formula_weight 1110.45
_chemical_name_systematic
; 
 ? 
;
_space_group_IT_number 14
_symmetry_cell_setting monoclinic
_symmetry_space_group_name_Hall '-P 2ybc'
_symmetry_space_group_name_H-M 'P 1 21/c 1'
_atom_sites_solution_hydrogens geom
_atom_sites_solution_primary direct
_atom_sites_solution_secondary difmap
_audit_creation_method SHELXL-97
_cell_angle_alpha 90.00
_cell_angle_beta 105.14(1)
_cell_angle_gamma 90.00
_cell_formula_units_Z 4
_cell_length_a 16.896(2)
_cell_length_b 13.934(1)
_cell_length_c 23.450(2)
_cell_measurement_reflns_used 155
_cell_measurement_temperature 123(2)
_cell_measurement_theta_max 25.0
_cell_measurement_theta_min 2.5
_cell_volume 5329.2(9)
_computing_cell_refinement EVALCCD
_computing_data_collection Collect
_computing_data_reduction EVALCCD
_computing_molecular_graphics XP
_computing_publication_material 'SHELXL-97 (Sheldrick, 1997)'
_computing_structure_refinement 'SHELXL-97 (Sheldrick, 1997)'
_computing_structure_solution 'SHELXS-97 (Sheldrick, 1990)'
_diffrn_ambient_temperature 123(2)
_diffrn_measured_fraction_theta_full 0.997
_diffrn_measured_fraction_theta_max 0.997
_diffrn_measurement_device_type 'Bruker-Nonius KappaCCD'
_diffrn_measurement_method 'rotation in phi and omega, 1 deg.'
_diffrn_radiation_monochromator graphite
_diffrn_radiation_source 'fine-focus sealed tube'
_diffrn_radiation_type MoK\a
_diffrn_radiation_wavelength 0.71073
_diffrn_reflns_av_R_equivalents 0.0754
_diffrn_reflns_av_sigmaI/netI 0.0858
_diffrn_reflns_limit_h_max 21
_diffrn_reflns_limit_h_min -21
_diffrn_reflns_limit_k_max 17
_diffrn_reflns_limit_k_min -18
_diffrn_reflns_limit_l_max 29
_diffrn_reflns_limit_l_min -30
_diffrn_reflns_number 52005
_diffrn_reflns_theta_full 27.48
_diffrn_reflns_theta_max 27.48
_diffrn_reflns_theta_min 2.92
_exptl_absorpt_coefficient_mu 1.122
_exptl_absorpt_correction_T_max 0.8879
_exptl_absorpt_correction_T_min 0.7915
_exptl_absorpt_correction_type multi-scan
_exptl_absorpt_process_details 'SADABS (Sheldrick, 2008)'
_exptl_crystal_colour colourless
_exptl_crystal_density_diffrn 1.384
_exptl_crystal_density_meas ?
_exptl_crystal_description plates
_exptl_crystal_F_000 2280
_exptl_crystal_size_max 0.32
_exptl_crystal_size_mid 0.16
_exptl_crystal_size_min 0.08
_refine_diff_density_max 0.968
_refine_diff_density_min -0.641
_refine_diff_density_rms 0.110
_refine_ls_extinction_method none
_refine_ls_goodness_of_fit_ref 1.045
_refine_ls_hydrogen_treatment constr
_refine_ls_matrix_type full
_refine_ls_number_parameters 616
_refine_ls_number_reflns 12205
_refine_ls_number_restraints 15
_refine_ls_restrained_S_all 1.048
_refine_ls_R_factor_all 0.1049
_refine_ls_R_factor_gt 0.0562
_refine_ls_shift/su_max 0.001
_refine_ls_shift/su_mean 0.000
_refine_ls_structure_factor_coef Fsqd
_refine_ls_weighting_details 'calc w=1/[\s^2^(Fo^2^)+(0.0286P)^2^+11.1500P] where P=(Fo^2^+2Fc^2^)/3'
_refine_ls_weighting_scheme calc
_refine_ls_wR_factor_gt 0.0930
_refine_ls_wR_factor_ref 0.1067
_reflns_number_gt 8058
_reflns_number_total 12205
_reflns_threshold_expression >2sigma(I)
_cod_data_source_file ic300979c_si_002_12.cif
_cod_data_source_block sb416_hy_compound_12-I_MTBE
_cod_depositor_comments
;
The following automatic conversions were performed:

'_exptl_crystal_density_meas' value 'none' was changed to '?' - the
value is perceived as not measured.

Automatic conversion script
Id: cif_fix_values 3008 2015-01-20 13:52:24Z robertas 
;
_cod_original_sg_symbol_H-M 'P 21/c'
_cod_database_code 4333964

loop_
_symmetry_equiv_pos_as_xyz
'x, y, z'
'-x, y+1/2, -z+1/2'
'-x, -y, -z'
'x, -y-1/2, z-1/2'

loop_
_atom_site_label
_atom_site_type_symbol
_atom_site_fract_x
_atom_site_fract_y
_atom_site_fract_z
_atom_site_U_iso_or_equiv
_atom_site_adp_type
_atom_site_occupancy
_atom_site_symmetry_multiplicity
_atom_site_calc_flag
_atom_site_refinement_flags
I1 I 0.889382(17) 0.73122(2) 0.455818(11) 0.02291(8) Uani 1 1 d .
Cu1 Cu 0.80846(3) 0.74277(4) 0.53802(2) 0.01788(12) Uani 1 1 d .
P1 P 0.90629(6) 0.73652(8) 0.62759(4) 0.0182(2) Uani 1 1 d .
N1 N 0.9008(2) 0.5477(3) 0.64272(15) 0.0234(8) Uani 1 1 d .
C2 C 0.9544(2) 0.6167(3) 0.63865(17) 0.0187(9) Uani 1 1 d .
C3 C 1.0339(3) 0.5968(3) 0.6368(2) 0.0296(11) Uani 1 1 d .
H3 H 1.0705 0.6470 0.6336 0.036 Uiso 1 1 calc R
C4 C 1.0586(3) 0.5020(4) 0.6399(2) 0.0376(12) Uani 1 1 d .
H4 H 1.1128 0.4860 0.6387 0.045 Uiso 1 1 calc R
C5 C 1.0043(3) 0.4309(3) 0.6448(2) 0.0340(12) Uani 1 1 d .
H5 H 1.0204 0.3654 0.6473 0.041 Uiso 1 1 calc R
C6 C 0.9254(3) 0.4566(3) 0.64605(19) 0.0279(11) Uani 1 1 d .
C7 C 0.8625(3) 0.3819(4) 0.6494(2) 0.0402(13) Uani 1 1 d .
H7A H 0.8097 0.4131 0.6466 0.060 Uiso 1 1 calc R
H7B H 0.8801 0.3474 0.6870 0.060 Uiso 1 1 calc R
H7C H 0.8568 0.3364 0.6167 0.060 Uiso 1 1 calc R
C8 C 0.8680(2) 0.7517(3) 0.69334(17) 0.0204(9) Uani 1 1 d .
C9 C 0.8910(3) 0.6950(3) 0.74372(18) 0.0249(10) Uani 1 1 d .
H9 H 0.9307 0.6459 0.7461 0.030 Uiso 1 1 calc R
C10 C 0.8566(3) 0.7094(3) 0.79056(18) 0.0267(10) Uani 1 1 d .
H10 H 0.8727 0.6699 0.8246 0.032 Uiso 1 1 calc R
C11 C 0.7992(3) 0.7803(3) 0.78819(18) 0.0294(11) Uani 1 1 d .
H11 H 0.7751 0.7892 0.8201 0.035 Uiso 1 1 calc R
C12 C 0.7771(3) 0.8385(4) 0.7390(2) 0.0384(13) Uani 1 1 d .
H12 H 0.7387 0.8889 0.7375 0.046 Uiso 1 1 calc R
C13 C 0.8109(3) 0.8235(4) 0.6918(2) 0.0340(12) Uani 1 1 d .
H13 H 0.7946 0.8632 0.6579 0.041 Uiso 1 1 calc R
C14 C 0.9933(2) 0.8197(3) 0.64086(18) 0.0189(9) Uani 1 1 d .
C15 C 1.0157(3) 0.8770(3) 0.6903(2) 0.0263(10) Uani 1 1 d .
H15 H 0.9864 0.8729 0.7197 0.032 Uiso 1 1 calc R
C16 C 1.0809(3) 0.9408(3) 0.6976(2) 0.0312(11) Uani 1 1 d .
H16 H 1.0949 0.9810 0.7315 0.037 Uiso 1 1 calc R
C17 C 1.1254(3) 0.9463(3) 0.6561(2) 0.0291(11) Uani 1 1 d .
H17 H 1.1707 0.9889 0.6616 0.035 Uiso 1 1 calc R
C18 C 1.1031(3) 0.8893(3) 0.6067(2) 0.0287(11) Uani 1 1 d .
H18 H 1.1333 0.8928 0.5778 0.034 Uiso 1 1 calc R
C19 C 1.0375(3) 0.8270(3) 0.59822(19) 0.0260(10) Uani 1 1 d .
H19 H 1.0224 0.7890 0.5634 0.031 Uiso 1 1 calc R
P2 P 0.71969(7) 0.61523(8) 0.51886(5) 0.0206(2) Uani 1 1 d .
N20 N 0.6994(3) 0.4234(3) 0.50101(19) 0.0464(12) Uani 1 1 d .
C21 C 0.7561(3) 0.4937(3) 0.50646(18) 0.0239(10) Uani 1 1 d .
C22 C 0.8355(3) 0.4779(3) 0.50294(19) 0.0278(11) Uani 1 1 d .
H22 H 0.8730 0.5298 0.5065 0.033 Uiso 1 1 calc R
C23 C 0.8595(4) 0.3848(4) 0.4941(2) 0.0417(13) Uani 1 1 d .
H23 H 0.9136 0.3717 0.4915 0.050 Uiso 1 1 calc R
C24 C 0.8023(5) 0.3115(4) 0.4892(2) 0.0559(17) Uani 1 1 d .
H24 H 0.8174 0.2472 0.4835 0.067 Uiso 1 1 calc R
C25 C 0.7243(5) 0.3317(4) 0.4925(2) 0.0557(17) Uani 1 1 d .
C26 C 0.6517(7) 0.2660(6) 0.4901(5) 0.136(4) Uani 1 1 d .
H26A H 0.6452 0.2214 0.4568 0.204 Uiso 1 1 calc R
H26B H 0.6018 0.3046 0.4848 0.204 Uiso 1 1 calc R
H26C H 0.6613 0.2296 0.5270 0.204 Uiso 1 1 calc R
C27 C 0.6607(3) 0.5889(3) 0.57268(19) 0.0207(9) Uani 1 1 d .
C28 C 0.7023(3) 0.5943(3) 0.6320(2) 0.0311(11) Uani 1 1 d .
H28 H 0.7586 0.6121 0.6427 0.037 Uiso 1 1 calc R
C29 C 0.6635(3) 0.5744(3) 0.6756(2) 0.0328(11) Uani 1 1 d .
H29 H 0.6930 0.5786 0.7160 0.039 Uiso 1 1 calc R
C30 C 0.5821(3) 0.5486(3) 0.6606(2) 0.0300(11) Uani 1 1 d .
H30 H 0.5552 0.5350 0.6905 0.036 Uiso 1 1 calc R
C31 C 0.5397(3) 0.5425(3) 0.6015(2) 0.0318(11) Uani 1 1 d .
H31 H 0.4833 0.5251 0.5911 0.038 Uiso 1 1 calc R
C32 C 0.5784(3) 0.5615(3) 0.5578(2) 0.0276(10) Uani 1 1 d .
H32 H 0.5490 0.5559 0.5175 0.033 Uiso 1 1 calc R
C33 C 0.6427(3) 0.6352(3) 0.44814(19) 0.0254(10) Uani 1 1 d .
C34 C 0.6581(3) 0.6037(3) 0.39565(19) 0.0276(10) Uani 1 1 d .
H34 H 0.7059 0.5671 0.3968 0.033 Uiso 1 1 calc R
C35 C 0.6041(3) 0.6253(3) 0.3419(2) 0.0346(12) Uani 1 1 d .
H35 H 0.6155 0.6051 0.3062 0.042 Uiso 1 1 calc R
C36 C 0.5334(3) 0.6764(4) 0.3403(2) 0.0427(14) Uani 1 1 d .
H36 H 0.4955 0.6900 0.3035 0.051 Uiso 1 1 calc R
C37 C 0.5179(3) 0.7075(4) 0.3920(3) 0.0466(14) Uani 1 1 d .
H37 H 0.4691 0.7419 0.3910 0.056 Uiso 1 1 calc R
C38 C 0.5740(3) 0.6884(3) 0.4455(2) 0.0327(11) Uani 1 1 d .
H38 H 0.5643 0.7127 0.4810 0.039 Uiso 1 1 calc R
P3 P 0.74664(7) 0.89094(8) 0.52169(5) 0.0189(2) Uani 1 1 d .
N39 N 0.8139(3) 1.0266(4) 0.6061(2) 0.0572(14) Uani 1 1 d .
C40 C 0.8203(3) 0.9840(3) 0.55640(19) 0.0240(10) Uani 1 1 d .
C41 C 0.8865(3) 1.0027(3) 0.5334(2) 0.0331(12) Uani 1 1 d .
H41 H 0.8929 0.9684 0.4999 0.040 Uiso 1 1 calc R
C42 C 0.9429(3) 1.0713(3) 0.5596(2) 0.0336(12) Uani 1 1 d .
H42 H 0.9871 1.0867 0.5432 0.040 Uiso 1 1 calc R
C43 C 0.9350(3) 1.1173(4) 0.6093(2) 0.0420(14) Uani 1 1 d .
H43 H 0.9732 1.1653 0.6277 0.050 Uiso 1 1 calc R
C44 C 0.8722(4) 1.0930(6) 0.6317(2) 0.069(2) Uani 1 1 d .
C45 C 0.8738(7) 1.1125(8) 0.6918(5) 0.140(4) Uani 1 1 d .
H45A H 0.8844 1.0529 0.7147 0.210 Uiso 1 1 calc R
H45B H 0.8209 1.1390 0.6937 0.210 Uiso 1 1 calc R
H45C H 0.9173 1.1590 0.7083 0.210 Uiso 1 1 calc R
C46 C 0.6593(3) 0.9140(3) 0.55205(18) 0.0240(10) Uani 1 1 d .
C47 C 0.6201(4) 1.0020(4) 0.5469(3) 0.0527(15) Uani 1 1 d .
H47 H 0.6382 1.0526 0.5262 0.063 Uiso 1 1 calc R
C48 C 0.5550(4) 1.0174(5) 0.5714(3) 0.0670(19) Uani 1 1 d .
H48 H 0.5286 1.0782 0.5676 0.080 Uiso 1 1 calc R
C49 C 0.5290(3) 0.9446(5) 0.6011(3) 0.0568(18) Uani 1 1 d .
H49 H 0.4844 0.9549 0.6179 0.068 Uiso 1 1 calc R
C50 C 0.5665(4) 0.8579(5) 0.6067(3) 0.0636(19) Uani 1 1 d .
H50 H 0.5479 0.8075 0.6272 0.076 Uiso 1 1 calc R
C51 C 0.6325(3) 0.8426(4) 0.5824(2) 0.0427(14) Uani 1 1 d .
H51 H 0.6592 0.7820 0.5870 0.051 Uiso 1 1 calc R
C52 C 0.7111(2) 0.9366(3) 0.44573(18) 0.0210(9) Uani 1 1 d .
C53 C 0.6847(3) 0.8725(3) 0.39936(19) 0.0265(10) Uani 1 1 d .
H53 H 0.6875 0.8055 0.4069 0.032 Uiso 1 1 calc R
C54 C 0.6537(3) 0.9060(4) 0.3415(2) 0.0328(11) Uani 1 1 d .
H54 H 0.6341 0.8618 0.3101 0.039 Uiso 1 1 calc R
C55 C 0.6518(3) 1.0024(4) 0.3303(2) 0.0302(11) Uani 1 1 d .
H55 H 0.6307 1.0251 0.2910 0.036 Uiso 1 1 calc R
C56 C 0.6805(3) 1.0671(3) 0.3757(2) 0.0304(11) Uani 1 1 d .
H56 H 0.6799 1.1339 0.3675 0.036 Uiso 1 1 calc R
C57 C 0.7098(3) 1.0351(3) 0.4330(2) 0.0269(10) Uani 1 1 d .
H57 H 0.7293 1.0799 0.4640 0.032 Uiso 1 1 calc R
C1M C 0.2938(4) 0.7018(5) 0.2741(3) 0.0669(19) Uani 1 1 d D
H1M1 H 0.3045 0.6346 0.2859 0.100 Uiso 1 1 calc R
H1M2 H 0.2374 0.7082 0.2495 0.100 Uiso 1 1 calc R
H1M3 H 0.3011 0.7420 0.3094 0.100 Uiso 1 1 calc R
O1M O 0.3499(2) 0.7321(3) 0.24103(17) 0.0556(10) Uani 1 1 d D
C2M C 0.3415(3) 0.8282(4) 0.2216(2) 0.0481(15) Uani 1 1 d D
C3M C 0.3670(4) 0.8957(4) 0.2739(3) 0.070(2) Uani 1 1 d D
H3M1 H 0.4225 0.8794 0.2971 0.105 Uiso 1 1 calc R
H3M2 H 0.3288 0.8894 0.2988 0.105 Uiso 1 1 calc R
H3M3 H 0.3662 0.9619 0.2597 0.105 Uiso 1 1 calc R
C4M C 0.4029(4) 0.8341(4) 0.1832(3) 0.0656(19) Uani 1 1 d D
H4M1 H 0.3854 0.7906 0.1494 0.098 Uiso 1 1 calc R
H4M2 H 0.4575 0.8154 0.2068 0.098 Uiso 1 1 calc R
H4M3 H 0.4046 0.9000 0.1690 0.098 Uiso 1 1 calc R
C5M C 0.2556(3) 0.8486(5) 0.1843(3) 0.074(2) Uani 1 1 d D
H5M1 H 0.2416 0.8033 0.1512 0.111 Uiso 1 1 calc R
H5M2 H 0.2529 0.9143 0.1690 0.111 Uiso 1 1 calc R
H5M3 H 0.2167 0.8415 0.2085 0.111 Uiso 1 1 calc R

loop_
_atom_site_aniso_label
_atom_site_aniso_U_11
_atom_site_aniso_U_22
_atom_site_aniso_U_33
_atom_site_aniso_U_23
_atom_site_aniso_U_13
_atom_site_aniso_U_12
I1 0.02489(15) 0.03076(15) 0.01565(13) -0.00238(13) 0.00989(11) -0.00576(14)
Cu1 0.0180(3) 0.0221(3) 0.0142(2) 0.0005(2) 0.00540(19) -0.0031(2)
P1 0.0183(5) 0.0230(6) 0.0138(5) -0.0007(5) 0.0049(4) -0.0017(5)
N1 0.028(2) 0.026(2) 0.0162(18) 0.0008(16) 0.0051(16) -0.0021(17)
C2 0.018(2) 0.025(2) 0.012(2) -0.0047(18) 0.0025(16) -0.0058(18)
C3 0.029(3) 0.030(3) 0.030(3) 0.000(2) 0.009(2) -0.004(2)
C4 0.029(3) 0.039(3) 0.048(3) -0.002(3) 0.014(2) 0.007(2)
C5 0.042(3) 0.025(3) 0.034(3) 0.001(2) 0.009(2) 0.003(2)
C6 0.038(3) 0.028(3) 0.016(2) 0.001(2) 0.005(2) -0.004(2)
C7 0.055(3) 0.031(3) 0.034(3) 0.002(2) 0.011(3) -0.009(3)
C8 0.020(2) 0.027(3) 0.0142(19) -0.0038(19) 0.0054(16) -0.0018(19)
C9 0.029(2) 0.028(2) 0.017(2) 0.001(2) 0.0051(19) 0.003(2)
C10 0.038(3) 0.031(3) 0.010(2) -0.0005(19) 0.0054(19) -0.005(2)
C11 0.031(2) 0.044(3) 0.016(2) 0.000(2) 0.0097(19) 0.005(2)
C12 0.043(3) 0.054(3) 0.024(3) 0.005(2) 0.019(2) 0.025(3)
C13 0.040(3) 0.043(3) 0.020(2) 0.009(2) 0.009(2) 0.011(2)
C14 0.018(2) 0.019(2) 0.019(2) 0.0042(18) 0.0025(17) 0.0006(17)
C15 0.025(2) 0.026(2) 0.028(2) -0.002(2) 0.008(2) 0.000(2)
C16 0.031(3) 0.031(3) 0.030(3) -0.011(2) 0.006(2) -0.006(2)
C17 0.017(2) 0.030(3) 0.039(3) -0.003(2) 0.005(2) -0.006(2)
C18 0.026(2) 0.037(3) 0.025(2) -0.002(2) 0.011(2) -0.007(2)
C19 0.027(2) 0.028(3) 0.022(2) -0.005(2) 0.0061(19) -0.004(2)
P2 0.0200(6) 0.0243(6) 0.0178(6) 0.0001(5) 0.0055(5) -0.0059(5)
N20 0.063(3) 0.040(3) 0.035(3) -0.003(2) 0.011(2) -0.018(2)
C21 0.032(3) 0.024(2) 0.016(2) -0.0007(19) 0.0059(19) -0.001(2)
C22 0.036(3) 0.028(3) 0.021(2) 0.000(2) 0.010(2) 0.000(2)
C23 0.060(4) 0.042(3) 0.027(3) 0.002(3) 0.018(3) 0.011(3)
C24 0.098(6) 0.029(3) 0.038(3) 0.000(3) 0.014(3) 0.003(3)
C25 0.083(5) 0.044(4) 0.036(3) 0.003(3) 0.009(3) -0.030(4)
C26 0.195(12) 0.061(5) 0.162(10) -0.018(6) 0.064(9) -0.014(7)
C27 0.022(2) 0.018(2) 0.023(2) -0.0016(19) 0.0084(18) -0.0035(18)
C28 0.021(2) 0.045(3) 0.026(2) 0.002(2) 0.005(2) -0.010(2)
C29 0.031(3) 0.047(3) 0.023(2) 0.000(2) 0.010(2) -0.009(2)
C30 0.033(3) 0.032(3) 0.031(3) 0.004(2) 0.019(2) -0.005(2)
C31 0.024(3) 0.038(3) 0.035(3) -0.004(2) 0.011(2) -0.009(2)
C32 0.029(3) 0.033(3) 0.022(2) -0.005(2) 0.007(2) -0.013(2)
C33 0.025(2) 0.024(2) 0.024(2) 0.005(2) 0.0003(19) -0.011(2)
C34 0.030(3) 0.028(3) 0.023(2) 0.003(2) 0.005(2) -0.006(2)
C35 0.044(3) 0.032(3) 0.025(3) 0.004(2) 0.005(2) -0.012(2)
C36 0.041(3) 0.038(3) 0.039(3) 0.013(3) -0.008(3) -0.008(3)
C37 0.036(3) 0.045(3) 0.053(4) 0.005(3) 0.003(3) -0.006(3)
C38 0.028(3) 0.036(3) 0.033(3) -0.004(2) 0.007(2) -0.005(2)
P3 0.0165(5) 0.0225(6) 0.0191(6) 0.0016(5) 0.0070(4) -0.0016(5)
N39 0.054(3) 0.085(4) 0.033(3) -0.005(3) 0.011(2) -0.039(3)
C40 0.023(2) 0.023(2) 0.021(2) 0.004(2) -0.0015(19) -0.0037(19)
C41 0.024(3) 0.024(2) 0.054(3) -0.005(2) 0.015(2) 0.003(2)
C42 0.020(2) 0.027(3) 0.051(3) 0.007(2) 0.005(2) -0.003(2)
C43 0.030(3) 0.051(3) 0.040(3) 0.004(3) 0.002(2) -0.023(3)
C44 0.069(4) 0.115(6) 0.023(3) -0.025(4) 0.014(3) -0.050(4)
C45 0.141(10) 0.135(9) 0.154(10) -0.043(8) 0.056(8) -0.034(8)
C46 0.019(2) 0.037(3) 0.017(2) -0.006(2) 0.0055(18) -0.003(2)
C47 0.055(4) 0.055(4) 0.060(4) 0.003(3) 0.037(3) 0.014(3)
C48 0.061(4) 0.088(5) 0.063(4) -0.007(4) 0.035(4) 0.026(4)
C49 0.025(3) 0.103(6) 0.047(4) -0.031(4) 0.017(3) -0.005(3)
C50 0.059(4) 0.078(5) 0.071(4) -0.020(4) 0.047(4) -0.027(4)
C51 0.044(3) 0.038(3) 0.056(4) -0.010(3) 0.032(3) -0.011(3)
C52 0.012(2) 0.032(3) 0.019(2) 0.003(2) 0.0045(17) -0.0023(18)
C53 0.027(2) 0.031(3) 0.023(2) 0.005(2) 0.0079(19) -0.003(2)
C54 0.033(3) 0.044(3) 0.021(2) 0.001(2) 0.007(2) -0.003(2)
C55 0.022(2) 0.047(3) 0.023(2) 0.011(2) 0.0082(19) 0.004(2)
C56 0.026(3) 0.031(3) 0.037(3) 0.014(2) 0.013(2) 0.009(2)
C57 0.021(2) 0.026(2) 0.032(3) 0.002(2) 0.004(2) 0.005(2)
C1M 0.073(5) 0.063(4) 0.078(5) 0.006(4) 0.045(4) -0.009(4)
O1M 0.052(2) 0.043(2) 0.066(3) 0.003(2) 0.005(2) -0.001(2)
C2M 0.048(4) 0.036(3) 0.049(3) 0.002(3) -0.007(3) 0.003(3)
C3M 0.097(6) 0.042(4) 0.060(4) -0.007(3) -0.001(4) 0.003(4)
C4M 0.071(5) 0.056(4) 0.076(5) 0.003(4) 0.030(4) -0.018(4)
C5M 0.047(4) 0.096(5) 0.067(4) 0.007(4) -0.006(3) 0.023(4)

loop_
_atom_type_symbol
_atom_type_description
_atom_type_scat_dispersion_real
_atom_type_scat_dispersion_imag
_atom_type_scat_source
C C 0.0033 0.0016 'International Tables Vol C Tables 4.2.6.8 and 6.1.1.4'
H H 0.0000 0.0000 'International Tables Vol C Tables 4.2.6.8 and 6.1.1.4'
N N 0.0061 0.0033 'International Tables Vol C Tables 4.2.6.8 and 6.1.1.4'
O O 0.0106 0.0060 'International Tables Vol C Tables 4.2.6.8 and 6.1.1.4'
P P 0.1023 0.0942 'International Tables Vol C Tables 4.2.6.8 and 6.1.1.4'
Cu Cu 0.3201 1.2651 'International Tables Vol C Tables 4.2.6.8 and 6.1.1.4'
I I -0.4742 1.8119 'International Tables Vol C Tables 4.2.6.8 and 6.1.1.4'

loop_
_geom_angle_atom_site_label_1
_geom_angle_atom_site_label_2
_geom_angle_atom_site_label_3
_geom_angle
P2 Cu1 P3 114.69(5)
P2 Cu1 P1 115.15(4)
P3 Cu1 P1 111.79(4)
P2 Cu1 I1 104.26(3)
P3 Cu1 I1 103.41(3)
P1 Cu1 I1 106.09(3)
C8 P1 C14 103.14(19)
C8 P1 C2 103.03(19)
C14 P1 C2 104.16(18)
C8 P1 Cu1 115.74(13)
C14 P1 Cu1 118.81(13)
C2 P1 Cu1 110.23(13)
C6 N1 C2 118.8(4)
N1 C2 C3 122.6(4)
N1 C2 P1 112.2(3)
C3 C2 P1 124.9(3)
C4 C3 C2 118.2(4)
C4 C3 H3 120.9
C2 C3 H3 120.9
C5 C4 C3 119.6(5)
C5 C4 H4 120.2
C3 C4 H4 120.2
C4 C5 C6 118.7(4)
C4 C5 H5 120.6
C6 C5 H5 120.6
N1 C6 C5 122.2(4)
N1 C6 C7 116.7(4)
C5 C6 C7 121.1(4)
C6 C7 H7A 109.5
C6 C7 H7B 109.5
H7A C7 H7B 109.5
C6 C7 H7C 109.5
H7A C7 H7C 109.5
H7B C7 H7C 109.5
C13 C8 C9 118.1(4)
C13 C8 P1 117.3(3)
C9 C8 P1 124.6(3)
C10 C9 C8 120.7(4)
C10 C9 H9 119.7
C8 C9 H9 119.7
C11 C10 C9 120.6(4)
C11 C10 H10 119.7
C9 C10 H10 119.7
C10 C11 C12 119.4(4)
C10 C11 H11 120.3
C12 C11 H11 120.3
C11 C12 C13 120.0(4)
C11 C12 H12 120.0
C13 C12 H12 120.0
C8 C13 C12 121.3(4)
C8 C13 H13 119.4
C12 C13 H13 119.4
C15 C14 C19 118.6(4)
C15 C14 P1 122.8(3)
C19 C14 P1 118.6(3)
C14 C15 C16 120.6(4)
C14 C15 H15 119.7
C16 C15 H15 119.7
C17 C16 C15 120.6(4)
C17 C16 H16 119.7
C15 C16 H16 119.7
C18 C17 C16 118.9(4)
C18 C17 H17 120.6
C16 C17 H17 120.6
C17 C18 C19 121.2(4)
C17 C18 H18 119.4
C19 C18 H18 119.4
C18 C19 C14 120.0(4)
C18 C19 H19 120.0
C14 C19 H19 120.0
C27 P2 C33 105.4(2)
C27 P2 C21 100.83(19)
C33 P2 C21 100.5(2)
C27 P2 Cu1 117.67(14)
C33 P2 Cu1 109.34(14)
C21 P2 Cu1 120.83(15)
C21 N20 C25 116.8(5)
N20 C21 C22 123.6(4)
N20 C21 P2 114.9(4)
C22 C21 P2 121.5(3)
C21 C22 C23 118.9(5)
C21 C22 H22 120.6
C23 C22 H22 120.6
C24 C23 C22 118.3(5)
C24 C23 H23 120.9
C22 C23 H23 120.9
C25 C24 C23 120.2(5)
C25 C24 H24 119.9
C23 C24 H24 119.9
C24 C25 N20 122.3(5)
C24 C25 C26 130.8(7)
N20 C25 C26 106.9(7)
C25 C26 H26A 109.5
C25 C26 H26B 109.5
H26A C26 H26B 109.5
C25 C26 H26C 109.5
H26A C26 H26C 109.5
H26B C26 H26C 109.5
C28 C27 C32 118.5(4)
C28 C27 P2 116.9(3)
C32 C27 P2 124.5(3)
C29 C28 C27 121.2(4)
C29 C28 H28 119.4
C27 C28 H28 119.4
C30 C29 C28 119.9(4)
C30 C29 H29 120.0
C28 C29 H29 120.0
C29 C30 C31 119.6(4)
C29 C30 H30 120.2
C31 C30 H30 120.2
C32 C31 C30 120.6(4)
C32 C31 H31 119.7
C30 C31 H31 119.7
C31 C32 C27 120.1(4)
C31 C32 H32 119.9
C27 C32 H32 119.9
C38 C33 C34 119.0(4)
C38 C33 P2 121.0(4)
C34 C33 P2 119.8(4)
C35 C34 C33 120.3(5)
C35 C34 H34 119.8
C33 C34 H34 119.8
C36 C35 C34 119.9(5)
C36 C35 H35 120.1
C34 C35 H35 120.1
C37 C36 C35 119.9(5)
C37 C36 H36 120.0
C35 C36 H36 120.0
C36 C37 C38 119.7(5)
C36 C37 H37 120.1
C38 C37 H37 120.1
C33 C38 C37 121.1(5)
C33 C38 H38 119.5
C37 C38 H38 119.5
C46 P3 C40 103.1(2)
C46 P3 C52 102.96(19)
C40 P3 C52 101.38(19)
C46 P3 Cu1 118.08(15)
C40 P3 Cu1 109.57(14)
C52 P3 Cu1 119.41(15)
C40 N39 C44 118.0(5)
N39 C40 C41 120.8(4)
N39 C40 P3 120.1(3)
C41 C40 P3 118.8(4)
C42 C41 C40 119.4(5)
C42 C41 H41 120.3
C40 C41 H41 120.3
C43 C42 C41 119.7(5)
C43 C42 H42 120.1
C41 C42 H42 120.1
C44 C43 C42 118.6(5)
C44 C43 H43 120.7
C42 C43 H43 120.7
C43 C44 N39 123.3(5)
C43 C44 C45 121.6(6)
N39 C44 C45 112.8(6)
C44 C45 H45A 109.5
C44 C45 H45B 109.5
H45A C45 H45B 109.5
C44 C45 H45C 109.5
H45A C45 H45C 109.5
H45B C45 H45C 109.5
C51 C46 C47 118.4(5)
C51 C46 P3 119.1(4)
C47 C46 P3 122.6(4)
C46 C47 C48 121.0(6)
C46 C47 H47 119.5
C48 C47 H47 119.5
C49 C48 C47 119.5(6)
C49 C48 H48 120.3
C47 C48 H48 120.3
C50 C49 C48 120.5(6)
C50 C49 H49 119.7
C48 C49 H49 119.7
C49 C50 C51 120.0(6)
C49 C50 H50 120.0
C51 C50 H50 120.0
C46 C51 C50 120.7(5)
C46 C51 H51 119.7
C50 C51 H51 119.7
C53 C52 C57 118.5(4)
C53 C52 P3 119.6(3)
C57 C52 P3 121.9(3)
C52 C53 C54 120.5(4)
C52 C53 H53 119.7
C54 C53 H53 119.7
C55 C54 C53 119.8(5)
C55 C54 H54 120.1
C53 C54 H54 120.1
C54 C55 C56 120.4(4)
C54 C55 H55 119.8
C56 C55 H55 119.8
C57 C56 C55 120.2(4)
C57 C56 H56 119.9
C55 C56 H56 119.9
C56 C57 C52 120.4(4)
C56 C57 H57 119.8
C52 C57 H57 119.8
O1M C1M H1M1 109.5
O1M C1M H1M2 109.5
H1M1 C1M H1M2 109.5
O1M C1M H1M3 109.5
H1M1 C1M H1M3 109.5
H1M2 C1M H1M3 109.5
C2M O1M C1M 115.3(4)
O1M C2M C5M 111.5(4)
O1M C2M C3M 110.1(4)
C5M C2M C3M 112.2(5)
O1M C2M C4M 102.3(4)
C5M C2M C4M 110.0(5)
C3M C2M C4M 110.3(5)
C2M C3M H3M1 109.5
C2M C3M H3M2 109.5
H3M1 C3M H3M2 109.5
C2M C3M H3M3 109.5
H3M1 C3M H3M3 109.5
H3M2 C3M H3M3 109.5
C2M C4M H4M1 109.5
C2M C4M H4M2 109.5
H4M1 C4M H4M2 109.5
C2M C4M H4M3 109.5
H4M1 C4M H4M3 109.5
H4M2 C4M H4M3 109.5
C2M C5M H5M1 109.5
C2M C5M H5M2 109.5
H5M1 C5M H5M2 109.5
C2M C5M H5M3 109.5
H5M1 C5M H5M3 109.5
H5M2 C5M H5M3 109.5

loop_
_geom_bond_atom_site_label_1
_geom_bond_atom_site_label_2
_geom_bond_distance
I1 Cu1 2.6436(6)
Cu1 P2 2.2928(12)
Cu1 P3 2.3003(12)
Cu1 P1 2.3104(11)
P1 C8 1.833(4)
P1 C14 1.834(4)
P1 C2 1.846(4)
N1 C6 1.331(6)
N1 C2 1.339(5)
C2 C3 1.384(6)
C3 C4 1.382(7)
C3 H3 0.9500
C4 C5 1.376(7)
C4 H4 0.9500
C5 C6 1.387(7)
C5 H5 0.9500
C6 C7 1.505(7)
C7 H7A 0.9800
C7 H7B 0.9800
C7 H7C 0.9800
C8 C13 1.383(6)
C8 C9 1.390(6)
C9 C10 1.385(6)
C9 H9 0.9500
C10 C11 1.375(6)
C10 H10 0.9500
C11 C12 1.379(6)
C11 H11 0.9500
C12 C13 1.388(6)
C12 H12 0.9500
C13 H13 0.9500
C14 C15 1.376(6)
C14 C19 1.399(6)
C15 C16 1.391(6)
C15 H15 0.9500
C16 C17 1.377(6)
C16 H16 0.9500
C17 C18 1.375(6)
C17 H17 0.9500
C18 C19 1.381(6)
C18 H18 0.9500
C19 H19 0.9500
P2 C27 1.838(4)
P2 C33 1.842(4)
P2 C21 1.850(4)
N20 C21 1.353(6)
N20 C25 1.377(8)
C21 C22 1.382(6)
C22 C23 1.391(7)
C22 H22 0.9500
C23 C24 1.391(8)
C23 H23 0.9500
C24 C25 1.369(9)
C24 H24 0.9500
C25 C26 1.520(11)
C26 H26A 0.9800
C26 H26B 0.9800
C26 H26C 0.9800
C27 C28 1.386(6)
C27 C32 1.395(6)
C28 C29 1.381(6)
C28 H28 0.9500
C29 C30 1.375(6)
C29 H29 0.9500
C30 C31 1.386(6)
C30 H30 0.9500
C31 C32 1.379(6)
C31 H31 0.9500
C32 H32 0.9500
C33 C38 1.366(6)
C33 C34 1.394(6)
C34 C35 1.382(6)
C34 H34 0.9500
C35 C36 1.382(7)
C35 H35 0.9500
C36 C37 1.376(8)
C36 H36 0.9500
C37 C38 1.386(7)
C37 H37 0.9500
C38 H38 0.9500
P3 C46 1.827(4)
P3 C40 1.834(4)
P3 C52 1.838(4)
N39 C40 1.338(6)
N39 C44 1.370(7)
C40 C41 1.388(6)
C41 C42 1.377(6)
C41 H41 0.9500
C42 C43 1.367(7)
C42 H42 0.9500
C43 C44 1.345(8)
C43 H43 0.9500
C44 C45 1.428(10)
C45 H45A 0.9800
C45 H45B 0.9800
C45 H45C 0.9800
C46 C51 1.367(7)
C46 C47 1.384(7)
C47 C48 1.384(8)
C47 H47 0.9500
C48 C49 1.367(9)
C48 H48 0.9500
C49 C50 1.354(9)
C49 H49 0.9500
C50 C51 1.396(7)
C50 H50 0.9500
C51 H51 0.9500
C52 C53 1.387(6)
C52 C57 1.404(6)
C53 C54 1.401(6)
C53 H53 0.9500
C54 C55 1.368(7)
C54 H54 0.9500
C55 C56 1.384(7)
C55 H55 0.9500
C56 C57 1.377(6)
C56 H56 0.9500
C57 H57 0.9500
C1M O1M 1.436(5)
C1M H1M1 0.9800
C1M H1M2 0.9800
C1M H1M3 0.9800
O1M C2M 1.411(5)
C2M C5M 1.513(5)
C2M C3M 1.516(6)
C2M C4M 1.542(6)
C3M H3M1 0.9800
C3M H3M2 0.9800
C3M H3M3 0.9800
C4M H4M1 0.9800
C4M H4M2 0.9800
C4M H4M3 0.9800
C5M H5M1 0.9800
C5M H5M2 0.9800
C5M H5M3 0.9800

loop_
_geom_hbond_atom_site_label_D
_geom_hbond_atom_site_label_H
_geom_hbond_atom_site_label_A
_geom_hbond_distance_DH
_geom_hbond_distance_HA
_geom_hbond_distance_DA
_geom_hbond_angle_DHA
C19 H19 I1 0.95 3.02 3.851(4) 147.3
C28 H28 N1 0.95 2.57 3.361(6) 141.4
C36 H36 O1M 0.95 2.58 3.444(6) 151.3

loop_
_geom_torsion_atom_site_label_1
_geom_torsion_atom_site_label_2
_geom_torsion_atom_site_label_3
_geom_torsion_atom_site_label_4
_geom_torsion
P2 Cu1 P1 C8 -69.43(16)
P3 Cu1 P1 C8 63.78(16)
I1 Cu1 P1 C8 175.82(15)
P2 Cu1 P1 C14 166.98(16)
P3 Cu1 P1 C14 -59.81(16)
I1 Cu1 P1 C14 52.23(16)
P2 Cu1 P1 C2 46.97(15)
P3 Cu1 P1 C2 -179.83(14)
I1 Cu1 P1 C2 -67.79(14)
C6 N1 C2 C3 1.0(6)
C6 N1 C2 P1 174.7(3)
C8 P1 C2 N1 59.7(3)
C14 P1 C2 N1 167.1(3)
Cu1 P1 C2 N1 -64.4(3)
C8 P1 C2 C3 -126.8(4)
C14 P1 C2 C3 -19.4(4)
Cu1 P1 C2 C3 109.1(4)
N1 C2 C3 C4 -0.6(7)
P1 C2 C3 C4 -173.5(4)
C2 C3 C4 C5 -0.2(7)
C3 C4 C5 C6 0.5(7)
C2 N1 C6 C5 -0.7(6)
C2 N1 C6 C7 -178.9(4)
C4 C5 C6 N1 -0.1(7)
C4 C5 C6 C7 178.1(5)
C14 P1 C8 C13 87.7(4)
C2 P1 C8 C13 -164.1(4)
Cu1 P1 C8 C13 -43.7(4)
C14 P1 C8 C9 -93.8(4)
C2 P1 C8 C9 14.4(4)
Cu1 P1 C8 C9 134.8(3)
C13 C8 C9 C10 0.9(6)
P1 C8 C9 C10 -177.6(3)
C8 C9 C10 C11 -0.3(7)
C9 C10 C11 C12 -1.1(7)
C10 C11 C12 C13 1.8(8)
C9 C8 C13 C12 -0.3(7)
P1 C8 C13 C12 178.3(4)
C11 C12 C13 C8 -1.1(8)
C8 P1 C14 C15 -1.3(4)
C2 P1 C14 C15 -108.6(4)
Cu1 P1 C14 C15 128.3(3)
C8 P1 C14 C19 -179.7(3)
C2 P1 C14 C19 73.0(4)
Cu1 P1 C14 C19 -50.1(4)
C19 C14 C15 C16 0.1(6)
P1 C14 C15 C16 -178.3(3)
C14 C15 C16 C17 -1.5(7)
C15 C16 C17 C18 1.5(7)
C16 C17 C18 C19 -0.2(7)
C17 C18 C19 C14 -1.2(7)
C15 C14 C19 C18 1.2(6)
P1 C14 C19 C18 179.7(3)
P3 Cu1 P2 C27 -75.25(16)
P1 Cu1 P2 C27 56.59(17)
I1 Cu1 P2 C27 172.39(16)
P3 Cu1 P2 C33 44.91(17)
P1 Cu1 P2 C33 176.76(16)
I1 Cu1 P2 C33 -67.44(17)
P3 Cu1 P2 C21 160.68(16)
P1 Cu1 P2 C21 -67.47(16)
I1 Cu1 P2 C21 48.33(16)
C25 N20 C21 C22 1.0(7)
C25 N20 C21 P2 -179.2(4)
C27 P2 C21 N20 42.5(4)
C33 P2 C21 N20 -65.6(4)
Cu1 P2 C21 N20 174.2(3)
C27 P2 C21 C22 -137.7(4)
C33 P2 C21 C22 114.1(4)
Cu1 P2 C21 C22 -6.1(4)
N20 C21 C22 C23 -0.9(7)
P2 C21 C22 C23 179.4(3)
C21 C22 C23 C24 0.0(7)
C22 C23 C24 C25 0.7(8)
C23 C24 C25 N20 -0.5(9)
C23 C24 C25 C26 -178.3(7)
C21 N20 C25 C24 -0.4(8)
C21 N20 C25 C26 177.9(6)
C33 P2 C27 C28 -164.5(3)
C21 P2 C27 C28 91.3(4)
Cu1 P2 C27 C28 -42.3(4)
C33 P2 C27 C32 17.4(4)
C21 P2 C27 C32 -86.8(4)
Cu1 P2 C27 C32 139.6(3)
C32 C27 C28 C29 -0.8(7)
P2 C27 C28 C29 -179.0(4)
C27 C28 C29 C30 0.1(8)
C28 C29 C30 C31 0.1(7)
C29 C30 C31 C32 0.4(7)
C30 C31 C32 C27 -1.2(7)
C28 C27 C32 C31 1.4(7)
P2 C27 C32 C31 179.5(4)
C27 P2 C33 C38 42.9(4)
C21 P2 C33 C38 147.3(4)
Cu1 P2 C33 C38 -84.5(4)
C27 P2 C33 C34 -143.3(3)
C21 P2 C33 C34 -38.9(4)
Cu1 P2 C33 C34 89.3(3)
C38 C33 C34 C35 -0.6(7)
P2 C33 C34 C35 -174.5(3)
C33 C34 C35 C36 -1.7(7)
C34 C35 C36 C37 1.6(7)
C35 C36 C37 C38 0.8(8)
C34 C33 C38 C37 2.9(7)
P2 C33 C38 C37 176.8(4)
C36 C37 C38 C33 -3.0(8)
P2 Cu1 P3 C46 47.87(16)
P1 Cu1 P3 C46 -85.57(16)
I1 Cu1 P3 C46 160.72(15)
P2 Cu1 P3 C40 165.37(16)
P1 Cu1 P3 C40 31.93(16)
I1 Cu1 P3 C40 -81.77(16)
P2 Cu1 P3 C52 -78.48(16)
P1 Cu1 P3 C52 148.09(15)
I1 Cu1 P3 C52 34.38(16)
C44 N39 C40 C41 3.6(8)
C44 N39 C40 P3 177.5(5)
C46 P3 C40 N39 20.8(4)
C52 P3 C40 N39 127.1(4)
Cu1 P3 C40 N39 -105.8(4)
C46 P3 C40 C41 -165.2(4)
C52 P3 C40 C41 -58.8(4)
Cu1 P3 C40 C41 68.2(4)
N39 C40 C41 C42 -5.0(7)
P3 C40 C41 C42 -179.0(3)
C40 C41 C42 C43 2.8(7)
C41 C42 C43 C44 0.6(8)
C42 C43 C44 N39 -2.2(10)
C42 C43 C44 C45 159.2(8)
C40 N39 C44 C43 0.0(10)
C40 N39 C44 C45 -162.7(7)
C40 P3 C46 C51 -122.0(4)
C52 P3 C46 C51 132.8(4)
Cu1 P3 C46 C51 -1.1(4)
C40 P3 C46 C47 56.3(5)
C52 P3 C46 C47 -48.9(5)
Cu1 P3 C46 C47 177.2(4)
C51 C46 C47 C48 -0.5(9)
P3 C46 C47 C48 -178.8(5)
C46 C47 C48 C49 0.0(10)
C47 C48 C49 C50 0.1(10)
C48 C49 C50 C51 0.4(10)
C47 C46 C51 C50 1.0(8)
P3 C46 C51 C50 179.3(4)
C49 C50 C51 C46 -1.0(9)
C46 P3 C52 C53 -102.3(4)
C40 P3 C52 C53 151.3(4)
Cu1 P3 C52 C53 30.9(4)
C46 P3 C52 C57 77.7(4)
C40 P3 C52 C57 -28.8(4)
Cu1 P3 C52 C57 -149.1(3)
C57 C52 C53 C54 -3.0(6)
P3 C52 C53 C54 177.0(3)
C52 C53 C54 C55 2.0(7)
C53 C54 C55 C56 0.1(7)
C54 C55 C56 C57 -1.2(7)
C55 C56 C57 C52 0.1(7)
C53 C52 C57 C56 2.0(6)
P3 C52 C57 C56 -178.0(3)
C1M O1M C2M C5M -56.9(6)
C1M O1M C2M C3M 68.3(6)
C1M O1M C2M C4M -174.5(5)
